data_4120579
loop_
_publ_author_name
'Sebaoun, Laure'
'Maurizot, Victor'
'Granier, Thierry'
'Kauffmann, Brice'
'Huc, Ivan'

_publ_section_title
;
 Aromatic Oligoamide \b-Sheet Foldamers.
;
_journal_issue 5
_journal_name_full 'Journal of the American Chemical Society'
_journal_page_first 2168
_journal_page_last 2174
_journal_paper_doi 10.1021/ja412729s
_journal_volume 136
_journal_year 2014
_chemical_formula_sum 'C87 H101 Cl6 N12 O20 S'
_chemical_formula_weight 1879.55
_chemical_name_systematic
;
 ?
;
_space_group_crystal_system triclinic
_space_group_IT_number 2
_space_group_name_Hall '-P 1'
_space_group_name_H-M_alt 'P -1'
_symmetry_space_group_name_Hall '-P 1'
_symmetry_space_group_name_H-M 'P -1'
_atom_sites_solution_hydrogens geom
_audit_creation_method SHELXL-2013
_cell_angle_alpha 85.29(3)
_cell_angle_beta 67.30(3)
_cell_angle_gamma 83.12(3)
_cell_formula_units_Z 2
_cell_length_a 15.248(3)
_cell_length_b 16.890(3)
_cell_length_c 19.555(4)
_cell_measurement_temperature 100(2)
_cell_volume 4609.1(19)
_computing_structure_refinement 'SHELXL-2013 (Sheldrick, 2013)'
_diffrn_ambient_temperature 100(2)
_diffrn_measured_fraction_theta_full 0.770
_diffrn_measured_fraction_theta_max 0.962
_diffrn_radiation_type CuK\a
_diffrn_radiation_wavelength 1.54178
_diffrn_reflns_av_R_equivalents 0.0880
_diffrn_reflns_av_unetI/netI 0.0782
_diffrn_reflns_Laue_measured_fraction_full 0.770
_diffrn_reflns_Laue_measured_fraction_max 0.962
_diffrn_reflns_limit_h_max 15
_diffrn_reflns_limit_h_min -16
_diffrn_reflns_limit_k_max 18
_diffrn_reflns_limit_k_min -18
_diffrn_reflns_limit_l_max 21
_diffrn_reflns_limit_l_min -21
_diffrn_reflns_number 38726
_diffrn_reflns_point_group_measured_fraction_full 0.770
_diffrn_reflns_point_group_measured_fraction_max 0.962
_diffrn_reflns_theta_full 67.679
_diffrn_reflns_theta_max 59.266
_diffrn_reflns_theta_min 3.530
_exptl_absorpt_coefficient_mu 2.536
_exptl_crystal_density_diffrn 1.354
_exptl_crystal_F_000 1970
_refine_diff_density_max 1.333
_refine_diff_density_min -1.211
_refine_diff_density_rms 0.120
_refine_ls_extinction_coef 0.0003(3)
_refine_ls_extinction_expression Fc^*^=kFc[1+0.001xFc^2^\l^3^/sin(2\q)]^-1/4^
_refine_ls_extinction_method SHELXL
_refine_ls_goodness_of_fit_ref 1.337
_refine_ls_hydrogen_treatment constr
_refine_ls_matrix_type full
_refine_ls_number_parameters 1136
_refine_ls_number_reflns 12862
_refine_ls_number_restraints 15
_refine_ls_restrained_S_all 1.343
_refine_ls_R_factor_all 0.1689
_refine_ls_R_factor_gt 0.1364
_refine_ls_shift/su_max 0.002
_refine_ls_shift/su_mean 0.000
_refine_ls_structure_factor_coef Fsqd
_refine_ls_weighting_details 'w=1/[\s^2^(Fo^2^)+(0.2000P)^2^] where P=(Fo^2^+2Fc^2^)/3'
_refine_ls_weighting_scheme calc
_refine_ls_wR_factor_gt 0.3537
_refine_ls_wR_factor_ref 0.3777
_reflns_Friedel_coverage 0.000
_reflns_number_gt 7913
_reflns_number_total 12862
_reflns_threshold_expression 'I > 2\s(I)'
_cod_data_source_file ja412729s_si_010.cif
_cod_data_source_block 17mshelxd
_cod_original_cell_volume 4609.2(19)
_cod_database_code 4120579
_shelx_space_group_comment
;
The symmetry employed for this shelxl refinement is uniquely defined
by the following loop, which should always be used as a source of
symmetry information in preference to the above space-group names.
They are only intended as comments.
;
_shelxl_version_number 2013-4

loop_
_space_group_symop_operation_xyz
'x, y, z'
'-x, -y, -z'

loop_
_atom_site_label
_atom_site_type_symbol
_atom_site_fract_x
_atom_site_fract_y
_atom_site_fract_z
_atom_site_U_iso_or_equiv
_atom_site_adp_type
_atom_site_occupancy
_atom_site_site_symmetry_order
_atom_site_calc_flag
_atom_site_refinement_flags_posn
_atom_site_refinement_flags_adp
S1 S 0.65314(15) 0.87189(13) 0.47668(12) 0.0816(7) Uani 1 1 d . .
Cl1 Cl 0.3835(15) 0.4683(8) 0.1838(9) 0.466(13) Uani 1 1 d D .
O1 O 0.8212(4) 0.4740(4) 0.0049(4) 0.102(2) Uani 1 1 d . .
N1 N 0.8567(5) 0.3218(4) 0.0429(3) 0.0750(17) Uani 1 1 d . .
H1 H 0.8181 0.3631 0.0419 0.090 Uiso 1 1 calc R U
C1 C 0.9436(6) 0.5629(5) -0.0145(4) 0.074(2) Uani 1 1 d . .
H1A H 0.9040 0.6055 -0.0230 0.089 Uiso 1 1 calc R U
N2 N 0.7000(5) 0.0318(4) 0.0584(3) 0.0722(16) Uani 1 1 d . .
H2 H 0.7217 0.0057 0.0183 0.087 Uiso 1 1 calc R U
Cl2 Cl 0.5433(10) 0.5637(11) 0.1415(11) 0.433(9) Uani 1 1 d D .
O2 O 1.0034(5) 0.2860(4) 0.0438(4) 0.104(2) Uani 1 1 d . .
C2 C 0.9116(5) 0.4874(5) 0.0016(4) 0.075(2) Uani 1 1 d . .
O3 O 0.6901(6) -0.0982(4) -0.0030(4) 0.105(2) Uani 1 1 d . .
Cl3 Cl 0.5415(16) 0.4293(12) 0.0428(15) 0.72(3) Uani 1 1 d D .
N3 N 0.6195(6) -0.1154(5) 0.0519(5) 0.092(2) Uani 1 1 d . .
C3 C 0.7651(8) 0.5368(7) -0.0171(9) 0.129(4) Uani 1 1 d . .
H3A H 0.7064 0.5179 -0.0132 0.194 Uiso 1 1 calc R U
H3B H 0.7998 0.5538 -0.0675 0.194 Uiso 1 1 calc R U
H3C H 0.7515 0.5808 0.0146 0.194 Uiso 1 1 calc R U
O4 O 0.5744(7) -0.1720(6) 0.0535(5) 0.152(4) Uani 1 1 d . .
N4 N 0.4160(4) -0.0929(4) 0.3096(4) 0.0669(16) Uani 1 1 d . .
C4 C 0.9676(6) 0.4239(5) 0.0179(4) 0.070(2) Uani 1 1 d . .
O5 O 0.3888(4) -0.1571(3) 0.3041(4) 0.0925(18) Uani 1 1 d . .
N5 N 0.4955(4) 0.0602(3) 0.3117(3) 0.0586(14) Uani 1 1 d . .
H5 H 0.4475 0.0488 0.3510 0.070 Uiso 1 1 calc R U
C5 C 0.9444(7) 0.3375(5) 0.0361(4) 0.075(2) Uani 1 1 d . .
C6 C 0.8184(5) 0.2467(5) 0.0516(4) 0.0676(19) Uani 1 1 d . .
O6 O 0.3823(4) -0.0572(3) 0.3672(4) 0.0793(15) Uani 1 1 d . .
N6 N 0.7303(5) 0.3059(3) 0.2627(3) 0.0690(16) Uani 1 1 d . .
H6 H 0.7776 0.2916 0.2759 0.083 Uiso 1 1 calc R U
O7 O 0.6677(4) 0.4096(3) 0.2103(4) 0.0896(17) Uani 1 1 d . .
N7 N 1.0476(5) 0.6417(3) 0.1571(3) 0.0727(17) Uani 1 1 d . .
H7 H 0.9996 0.6584 0.1452 0.087 Uiso 1 1 calc R U
C7 C 0.8649(6) 0.1752(5) 0.0646(4) 0.077(2) Uani 1 1 d . .
H7A H 0.9218 0.1746 0.0718 0.092 Uiso 1 1 calc R U
N8 N 1.2770(4) 0.8847(3) 0.1424(3) 0.0593(14) Uani 1 1 d . .
H8 H 1.3256 0.8968 0.1038 0.071 Uiso 1 1 calc R U
O8 O 0.9163(5) 0.3114(3) 0.2428(3) 0.0891(17) Uani 1 1 d . .
C8 C 0.8254(6) 0.1031(5) 0.0669(4) 0.073(2) Uani 1 1 d . .
O9 O 0.8666(4) 0.6338(3) 0.1690(3) 0.0783(15) Uani 1 1 d . .
N9 N 1.3621(4) 1.0330(3) 0.1460(4) 0.0594(14) Uani 1 1 d . .
C9 C 0.8767(7) 0.0247(5) 0.0810(6) 0.096(3) Uani 1 1 d . .
H9A H 0.9343 0.0348 0.0864 0.145 Uiso 1 1 calc R U
H9B H 0.8923 -0.0091 0.0399 0.145 Uiso 1 1 calc R U
H9C H 0.8361 -0.0012 0.1256 0.145 Uiso 1 1 calc R U
C10 C 0.7305(5) 0.2483(5) 0.0461(4) 0.069(2) Uani 1 1 d . .
H10 H 0.6986 0.2972 0.0402 0.083 Uiso 1 1 calc R U
O10 O 1.1174(6) 0.5320(4) 0.1932(5) 0.120(2) Uani 1 1 d . .
N10 N 1.1514(4) 1.0566(3) 0.4022(3) 0.0530(13) Uani 1 1 d . .
C11 C 0.6884(5) 0.1788(5) 0.0492(4) 0.072(2) Uani 1 1 d . .
O11 O 1.4007(4) 0.9946(3) 0.0888(3) 0.0814(15) Uani 1 1 d . .
N11 N 1.0783(3) 0.9019(2) 0.3960(3) 0.0440(11) Uani 1 1 d . .
H11 H 1.0588 0.9228 0.4386 0.053 Uiso 1 1 calc R U
C12 C 0.7395(5) 0.1055(4) 0.0582(4) 0.0637(18) Uani 1 1 d . .
O12 O 1.3844(4) 1.0985(3) 0.1510(3) 0.0770(14) Uani 1 1 d . .
N12 N 0.9248(3) 0.6231(2) 0.3699(3) 0.0418(11) Uani 1 1 d . .
H12 H 0.9622 0.5802 0.3680 0.050 Uiso 1 1 calc R U
C13 C 0.5485(5) 0.1272(4) 0.3083(3) 0.0597(17) Uani 1 1 d . .
O13 O 1.1888(4) 1.1186(3) 0.3995(3) 0.0808(16) Uani 1 1 d . .
C14 C 0.5903(5) -0.0707(4) 0.1179(4) 0.0680(19) Uani 1 1 d . .
O14 O 1.0856(3) 1.0345(2) 0.4580(3) 0.0578(11) Uani 1 1 d . .
C15 C 0.5198(5) -0.0979(4) 0.1820(4) 0.0628(18) Uani 1 1 d . .
H15 H 0.4939 -0.1447 0.1810 0.075 Uiso 1 1 calc R U
O15 O 0.7826(3) 0.6698(2) 0.3616(3) 0.0679(14) Uani 1 1 d . .
C16 C 0.4871(4) -0.0582(4) 0.2463(4) 0.0536(16) Uani 1 1 d . .
O16 O 0.5824(3) 0.4479(2) 0.4047(3) 0.0740(15) Uani 1 1 d . .
C17 C 0.5246(4) 0.0162(3) 0.2506(4) 0.0480(14) Uani 1 1 d . .
O17 O 0.9491(3) 0.46374(19) 0.3943(2) 0.0469(10) Uani 1 1 d . .
Cl5 Cl 0.2145(4) 0.2630(3) 0.0531(3) 0.1805(17) Uani 1 1 d . .
O18 O 0.5882(3) 0.3076(2) 0.4842(3) 0.0712(14) Uani 1 1 d . .
C18 C 0.5952(4) 0.0412(3) 0.1849(3) 0.0489(14) Uani 1 1 d . .
H18 H 0.6211 0.0883 0.1852 0.059 Uiso 1 1 calc R U
C19 C 0.6298(5) 0.0016(4) 0.1191(4) 0.0548(16) Uani 1 1 d . .
O19 O 0.7371(3) 0.2462(2) 0.4445(2) 0.0452(9) Uani 1 1 d . .
C20 C 0.5183(5) 0.2027(4) 0.2852(4) 0.0621(18) Uani 1 1 d . .
O20 O 0.6177(7) 0.9358(4) 0.5300(4) 0.145(4) Uani 1 1 d . .
C21 C 0.4262(6) 0.2171(5) 0.2709(5) 0.086(2) Uani 1 1 d . .
H21A H 0.3944 0.1692 0.2831 0.129 Uiso 1 1 calc R U
H21B H 0.4409 0.2320 0.2195 0.129 Uiso 1 1 calc R U
H21C H 0.3854 0.2593 0.3010 0.129 Uiso 1 1 calc R U
C23 C 0.6617(8) 0.0315(5) 0.3469(6) 0.101(3) Uani 1 1 d . .
H23A H 0.7213 0.0326 0.3525 0.151 Uiso 1 1 calc R U
H23B H 0.6687 -0.0074 0.3115 0.151 Uiso 1 1 calc R U
H23C H 0.6136 0.0177 0.3938 0.151 Uiso 1 1 calc R U
C22 C 0.6324(6) 0.1130(4) 0.3196(4) 0.068(2) Uani 1 1 d . .
C24 C 0.6896(7) 0.1744(4) 0.3056(5) 0.076(2) Uani 1 1 d . .
H24 H 0.7462 0.1655 0.3138 0.091 Uiso 1 1 calc R U
C25 C 0.6650(6) 0.2488(4) 0.2796(4) 0.0648(19) Uani 1 1 d . .
C26 C 0.5775(6) 0.2635(4) 0.2709(4) 0.069(2) Uani 1 1 d . .
H26 H 0.5590 0.3140 0.2555 0.083 Uiso 1 1 calc R U
C27 C 0.7327(6) 0.3785(4) 0.2296(4) 0.0656(19) Uani 1 1 d . .
C28 C 0.8197(6) 0.4223(4) 0.2169(4) 0.068(2) Uani 1 1 d . .
C31 C 0.9657(6) 0.5222(4) 0.1890(4) 0.0647(19) Uani 1 1 d . .
C30 C 0.9764(7) 0.4404(4) 0.2081(4) 0.075(2) Uani 1 1 d . .
H30 H 1.0335 0.4188 0.2118 0.089 Uiso 1 1 calc R U
C29 C 0.9039(6) 0.3901(4) 0.2217(4) 0.069(2) Uani 1 1 d . .
C32 C 0.8776(6) 0.5526(4) 0.1850(4) 0.0657(19) Uani 1 1 d . .
C33 C 0.8069(6) 0.5043(4) 0.1979(4) 0.0678(19) Uani 1 1 d . .
H33 H 0.7497 0.5255 0.1942 0.081 Uiso 1 1 calc R U
C34 C 0.7726(9) 0.6705(5) 0.1870(10) 0.137(5) Uani 1 1 d . .
H34A H 0.7295 0.6470 0.2327 0.164 Uiso 1 1 calc R U
H34B H 0.7503 0.6641 0.1477 0.164 Uiso 1 1 calc R U
C35 C 1.0102(9) 0.2694(5) 0.2143(7) 0.112(4) Uani 1 1 d . .
H35A H 1.0507 0.2914 0.2344 0.135 Uiso 1 1 calc R U
H35B H 1.0375 0.2774 0.1608 0.135 Uiso 1 1 calc R U
C36 C 1.0509(7) 0.5655(5) 0.1800(5) 0.079(2) Uani 1 1 d . .
C37 C 1.1118(6) 0.6999(4) 0.1491(4) 0.0650(18) Uani 1 1 d . .
C38 C 1.0812(5) 0.7771(4) 0.1370(4) 0.0604(17) Uani 1 1 d . .
H38 H 1.0230 0.7882 0.1315 0.072 Uiso 1 1 calc R U
C39 C 1.2014(6) 0.6819(4) 0.1542(4) 0.072(2) Uani 1 1 d . .
H39 H 1.2230 0.6290 0.1603 0.086 Uiso 1 1 calc R U
C40 C 1.2587(5) 0.7420(4) 0.1504(4) 0.0654(18) Uani 1 1 d . .
C41 C 1.1351(5) 0.8397(4) 0.1327(4) 0.0600(17) Uani 1 1 d . .
C42 C 1.0969(5) 0.9240(4) 0.1242(4) 0.0659(18) Uani 1 1 d . .
H42A H 1.1427 0.9593 0.1223 0.099 Uiso 1 1 calc R U
H42B H 1.0384 0.9361 0.1657 0.099 Uiso 1 1 calc R U
H42C H 1.0852 0.9307 0.0792 0.099 Uiso 1 1 calc R U
C43 C 1.3520(7) 0.7248(5) 0.1619(6) 0.091(3) Uani 1 1 d . .
H43A H 1.3801 0.7737 0.1576 0.137 Uiso 1 1 calc R U
H43B H 1.3949 0.6892 0.1250 0.137 Uiso 1 1 calc R U
H43C H 1.3401 0.7004 0.2104 0.137 Uiso 1 1 calc R U
C45 C 1.2513(4) 0.9264(3) 0.2050(4) 0.0496(15) Uani 1 1 d . .
C44 C 1.2245(5) 0.8212(4) 0.1399(4) 0.0583(17) Uani 1 1 d . .
C47 C 1.1457(4) 0.9360(3) 0.3367(3) 0.0418(13) Uani 1 1 d . .
C46 C 1.1801(4) 0.8989(3) 0.2690(3) 0.0450(14) Uani 1 1 d . .
H46 H 1.1537 0.8529 0.2665 0.054 Uiso 1 1 calc R U
C48 C 1.1846(4) 1.0092(3) 0.3373(4) 0.0462(14) Uani 1 1 d . .
C49 C 1.2543(4) 1.0376(3) 0.2743(4) 0.0474(15) Uani 1 1 d . .
H49 H 1.2787 1.0851 0.2758 0.057 Uiso 1 1 calc R U
C51 C 1.0389(4) 0.8314(3) 0.3888(3) 0.0414(13) Uani 1 1 d . .
C50 C 1.2890(4) 0.9979(3) 0.2091(4) 0.0471(14) Uani 1 1 d . .
C52 C 1.0858(4) 0.7561(3) 0.3938(3) 0.0462(14) Uani 1 1 d . .
C53 C 1.1791(5) 0.7461(4) 0.4061(5) 0.067(2) Uani 1 1 d . .
H53A H 1.2007 0.6904 0.4071 0.100 Uiso 1 1 calc R U
H53B H 1.1693 0.7684 0.4524 0.100 Uiso 1 1 calc R U
H53C H 1.2264 0.7734 0.3664 0.100 Uiso 1 1 calc R U
C57 C 0.9612(4) 0.6953(3) 0.3728(3) 0.0384(12) Uani 1 1 d . .
C56 C 0.9173(4) 0.7712(3) 0.3659(3) 0.0429(13) Uani 1 1 d . .
H56 H 0.8621 0.7765 0.3558 0.051 Uiso 1 1 calc R U
C55 C 0.9077(5) 0.9214(3) 0.3659(4) 0.0599(17) Uani 1 1 d . .
H55A H 0.9431 0.9612 0.3730 0.090 Uiso 1 1 calc R U
H55B H 0.8437 0.9264 0.4024 0.090 Uiso 1 1 calc R U
H55C H 0.9062 0.9287 0.3172 0.090 Uiso 1 1 calc R U
C54 C 0.9555(4) 0.8392(3) 0.3741(3) 0.0400(13) Uani 1 1 d . .
C62 C 0.8131(4) 0.3889(3) 0.4187(3) 0.0417(13) Uani 1 1 d . .
H62 H 0.8464 0.3429 0.4293 0.050 Uiso 1 1 calc R U
C61 C 0.8574(4) 0.4598(3) 0.3988(3) 0.0400(13) Uani 1 1 d . .
C60 C 0.8054(4) 0.5300(3) 0.3848(3) 0.0389(12) Uani 1 1 d . .
C59 C 0.8374(4) 0.6135(3) 0.3697(3) 0.0420(13) Uani 1 1 d . .
C58 C 1.0465(4) 0.6891(3) 0.3851(4) 0.0470(14) Uani 1 1 d . .
H58 H 1.0778 0.6388 0.3874 0.056 Uiso 1 1 calc R U
C63 C 0.7203(4) 0.3856(3) 0.4230(3) 0.0454(14) Uani 1 1 d . .
C65 C 0.7136(4) 0.5254(3) 0.3872(3) 0.0426(13) Uani 1 1 d . .
H65 H 0.6801 0.5712 0.3763 0.051 Uiso 1 1 calc R U
C64 C 0.6708(4) 0.4541(3) 0.4054(4) 0.0497(15) Uani 1 1 d . .
C67 C 1.1048(5) 0.4086(4) 0.3847(7) 0.092(3) Uani 1 1 d . .
H67 H 1.1290 0.4352 0.3355 0.110 Uiso 1 1 calc R U
C66 C 1.0055(4) 0.3907(3) 0.4016(5) 0.0599(18) Uani 1 1 d . .
H66A H 1.0052 0.3522 0.3675 0.072 Uiso 1 1 calc R U
H66B H 0.9784 0.3680 0.4517 0.072 Uiso 1 1 calc R U
C74 C 0.7776(5) 0.1065(3) 0.4663(4) 0.0563(16) Uani 1 1 d . .
H74A H 0.7530 0.0576 0.4908 0.084 Uiso 1 1 calc R U
H74B H 0.8240 0.1204 0.4841 0.084 Uiso 1 1 calc R U
H74C H 0.8071 0.0996 0.4138 0.084 Uiso 1 1 calc R U
C73 C 0.6963(4) 0.1727(3) 0.4825(4) 0.0527(15) Uani 1 1 d . .
H73A H 0.6490 0.1593 0.4646 0.063 Uiso 1 1 calc R U
H73B H 0.6656 0.1798 0.5356 0.063 Uiso 1 1 calc R U
C72 C 0.6728(4) 0.3107(3) 0.4533(4) 0.0465(14) Uani 1 1 d . .
C71 C 0.3872(8) 0.5676(6) 0.3610(9) 0.135(5) Uani 1 1 d D .
H71A H 0.4282 0.6091 0.3381 0.203 Uiso 1 1 calc R U
H71B H 0.3376 0.5860 0.4061 0.203 Uiso 1 1 calc R U
H71C H 0.3592 0.5537 0.3278 0.203 Uiso 1 1 calc R U
C70 C 0.4445(9) 0.4955(6) 0.3781(12) 0.175(8) Uani 1 1 d D .
H70 H 0.4788 0.4854 0.3253 0.210 Uiso 1 1 calc R U
C69 C 0.5309(5) 0.5173(4) 0.3846(5) 0.0647(19) Uani 1 1 d . .
H69A H 0.5716 0.5406 0.3376 0.078 Uiso 1 1 calc R U
H69B H 0.5137 0.5569 0.4219 0.078 Uiso 1 1 calc R U
C68 C 1.1158(8) 0.4534(7) 0.4325(6) 0.108(3) Uani 1 1 d . .
H68A H 1.1819 0.4625 0.4165 0.162 Uiso 1 1 calc R U
H68B H 1.0955 0.4268 0.4806 0.162 Uiso 1 1 calc R U
H68C H 1.0780 0.5037 0.4351 0.162 Uiso 1 1 calc R U
Cl4 Cl 0.3924(4) 0.3241(3) 0.0358(6) 0.257(4) Uani 1 1 d . .
C78 C 1.0083(9) 0.1811(5) 0.2338(9) 0.165(6) Uani 1 1 d D U
H78 H 0.9521 0.1627 0.2297 0.198 Uiso 1 1 calc R U
C77 C 0.8143(18) 0.7897(10) 0.1121(13) 0.205(9) Uani 1 1 d . .
H77A H 0.8801 0.7694 0.0893 0.308 Uiso 1 1 calc R U
H77B H 0.8083 0.8466 0.1038 0.308 Uiso 1 1 calc R U
H77C H 0.7771 0.7657 0.0908 0.308 Uiso 1 1 calc R U
C76 C 0.680(4) 0.790(3) 0.2524(18) 0.45(4) Uani 1 1 d . .
H76A H 0.6785 0.7744 0.3011 0.679 Uiso 1 1 calc R U
H76B H 0.6351 0.7637 0.2421 0.679 Uiso 1 1 calc R U
H76C H 0.6648 0.8471 0.2498 0.679 Uiso 1 1 calc R U
C75 C 0.7774(16) 0.7693(11) 0.1969(14) 0.289(19) Uani 1 1 d . .
H75 H 0.8261 0.7762 0.2167 0.347 Uiso 1 1 calc R U
C82 C 1.1662(7) 0.3285(6) 0.3824(14) 0.223(11) Uani 1 1 d . .
H82A H 1.1616 0.2956 0.3463 0.334 Uiso 1 1 calc R U
H82B H 1.1435 0.3017 0.4304 0.334 Uiso 1 1 calc R U
H82C H 1.2316 0.3383 0.3691 0.334 Uiso 1 1 calc R U
C81 C 0.4151(10) 0.4225(6) 0.3919(13) 0.194(9) Uani 1 1 d D .
H81A H 0.3635 0.4207 0.3756 0.291 Uiso 1 1 calc R U
H81B H 0.3935 0.4098 0.4442 0.291 Uiso 1 1 calc R U
H81C H 0.4670 0.3844 0.3658 0.291 Uiso 1 1 calc R U
C80 C 1.1026(13) 0.1367(8) 0.1754(11) 0.241(10) Uani 1 1 d D U
H80A H 1.1032 0.1474 0.1262 0.362 Uiso 1 1 calc R U
H80B H 1.1033 0.0802 0.1864 0.362 Uiso 1 1 calc R U
H80C H 1.1579 0.1556 0.1783 0.362 Uiso 1 1 calc R U
C79 C 1.0030(12) 0.1666(6) 0.3098(8) 0.141(5) Uani 1 1 d D .
H79A H 0.9974 0.1109 0.3233 0.211 Uiso 1 1 calc R U
H79B H 0.9484 0.1977 0.3427 0.211 Uiso 1 1 calc R U
H79C H 1.0599 0.1815 0.3133 0.211 Uiso 1 1 calc R U
Cl6 Cl 0.2657(5) 0.2862(5) 0.1761(5) 0.272(4) Uani 1 1 d . .
C85 C 0.5085(15) 0.4649(17) 0.1313(10) 0.250(16) Uani 1 1 d D .
H85 H 0.5385 0.4259 0.1575 0.300 Uiso 1 1 calc R U
C84 C 0.5614(12) 0.8330(12) 0.4638(14) 0.218(10) Uani 1 1 d . .
H84A H 0.5319 0.8725 0.4392 0.327 Uiso 1 1 calc R U
H84B H 0.5149 0.8178 0.5110 0.327 Uiso 1 1 calc R U
H84C H 0.5864 0.7870 0.4339 0.327 Uiso 1 1 calc R U
C83 C 0.6841(8) 0.7880(6) 0.5220(6) 0.106(3) Uani 1 1 d . .
H83A H 0.7398 0.7957 0.5312 0.159 Uiso 1 1 calc R U
H83B H 0.6973 0.7427 0.4917 0.159 Uiso 1 1 calc R U
H83C H 0.6322 0.7788 0.5682 0.159 Uiso 1 1 calc R U
C104 C 0.5922(5) 0.1811(5) 0.0431(5) 0.080(2) Uani 1 1 d . .
H10A H 0.5683 0.2356 0.0379 0.120 Uiso 1 1 calc R U
H10B H 0.5483 0.1565 0.0869 0.120 Uiso 1 1 calc R U
H10C H 0.5989 0.1528 0.0004 0.120 Uiso 1 1 calc R U
C90 C 0.3052(13) 0.2613(11) 0.0878(12) 0.172(6) Uani 1 1 d . .
H90 H 0.3361 0.2067 0.0845 0.206 Uiso 1 1 calc R U

loop_
_atom_site_aniso_label
_atom_site_aniso_U_11
_atom_site_aniso_U_22
_atom_site_aniso_U_33
_atom_site_aniso_U_23
_atom_site_aniso_U_13
_atom_site_aniso_U_12
S1 0.0707(12) 0.0796(13) 0.0818(14) 0.0145(10) -0.0166(10) -0.0143(10)
Cl1 0.75(4) 0.275(11) 0.324(14) 0.038(10) -0.158(19) -0.072(17)
O1 0.083(4) 0.087(4) 0.139(5) 0.043(4) -0.052(4) -0.022(3)
N1 0.067(4) 0.070(4) 0.075(4) 0.028(3) -0.016(3) -0.019(3)
C1 0.063(5) 0.081(5) 0.066(5) 0.026(4) -0.018(4) -0.008(4)
N2 0.079(4) 0.072(4) 0.052(3) 0.004(3) -0.009(3) -0.018(3)
Cl2 0.287(12) 0.416(19) 0.49(2) -0.020(16) -0.045(13) 0.024(12)
O2 0.109(5) 0.072(4) 0.154(6) 0.030(4) -0.081(4) -0.018(3)
C2 0.054(4) 0.098(6) 0.064(5) 0.025(4) -0.017(3) -0.017(4)
O3 0.124(5) 0.108(5) 0.079(4) -0.020(4) -0.028(4) -0.023(4)
Cl3 0.42(2) 0.342(19) 1.32(9) -0.14(3) -0.29(4) 0.135(18)
N3 0.105(6) 0.086(5) 0.094(6) -0.020(4) -0.039(5) -0.036(4)
C3 0.087(7) 0.101(7) 0.213(13) 0.021(8) -0.079(8) 0.000(6)
O4 0.156(7) 0.165(7) 0.133(6) -0.056(6) -0.024(5) -0.085(6)
N4 0.055(3) 0.063(4) 0.082(5) 0.030(3) -0.026(3) -0.024(3)
C4 0.070(5) 0.075(5) 0.054(4) 0.019(3) -0.012(3) -0.021(4)
O5 0.088(4) 0.070(3) 0.129(5) 0.035(3) -0.046(3) -0.059(3)
N5 0.063(3) 0.049(3) 0.054(3) 0.014(3) -0.009(3) -0.023(3)
C5 0.086(6) 0.079(5) 0.060(4) 0.014(4) -0.028(4) -0.020(5)
C6 0.062(5) 0.072(5) 0.061(4) 0.020(3) -0.014(3) -0.023(4)
O6 0.068(3) 0.069(3) 0.084(4) 0.038(3) -0.012(3) -0.028(3)
N6 0.106(5) 0.042(3) 0.074(4) 0.010(3) -0.046(3) -0.030(3)
O7 0.086(4) 0.051(3) 0.113(4) 0.015(3) -0.018(3) -0.017(3)
N7 0.106(5) 0.047(3) 0.074(4) 0.012(3) -0.041(3) -0.029(3)
C7 0.087(5) 0.071(5) 0.070(5) 0.026(4) -0.027(4) -0.028(4)
N8 0.060(3) 0.046(3) 0.058(3) 0.006(2) -0.006(3) -0.015(2)
O8 0.119(5) 0.039(3) 0.099(4) 0.012(2) -0.032(3) -0.012(3)
C8 0.081(5) 0.069(5) 0.063(5) 0.024(3) -0.023(4) -0.022(4)
O9 0.105(4) 0.034(2) 0.103(4) 0.009(2) -0.047(3) -0.015(3)
N9 0.053(3) 0.047(3) 0.077(4) 0.019(3) -0.023(3) -0.020(3)
C9 0.099(6) 0.077(5) 0.116(7) 0.045(5) -0.048(5) -0.030(5)
C10 0.064(5) 0.067(4) 0.060(4) 0.021(3) -0.007(3) -0.019(4)
O10 0.117(5) 0.056(3) 0.196(8) 0.041(4) -0.072(5) -0.026(3)
N10 0.050(3) 0.031(2) 0.081(4) -0.008(2) -0.025(3) -0.012(2)
C11 0.057(4) 0.087(5) 0.054(4) 0.021(4) -0.003(3) -0.018(4)
O11 0.076(3) 0.079(3) 0.074(4) 0.015(3) -0.009(3) -0.032(3)
N11 0.044(3) 0.028(2) 0.058(3) -0.001(2) -0.013(2) -0.0181(19)
C12 0.064(4) 0.064(4) 0.050(4) 0.017(3) -0.007(3) -0.021(4)
O12 0.071(3) 0.065(3) 0.093(4) 0.023(3) -0.024(3) -0.043(3)
N12 0.036(3) 0.023(2) 0.068(3) 0.0019(19) -0.020(2) -0.0084(18)
C13 0.083(5) 0.052(4) 0.041(3) 0.007(3) -0.017(3) -0.025(3)
O13 0.083(3) 0.045(2) 0.108(4) -0.017(2) -0.016(3) -0.041(2)
C14 0.074(5) 0.061(4) 0.076(5) -0.006(4) -0.033(4) -0.017(4)
O14 0.053(3) 0.042(2) 0.070(3) -0.008(2) -0.010(2) -0.015(2)
C15 0.062(4) 0.049(4) 0.089(5) 0.004(4) -0.038(4) -0.021(3)
O15 0.061(3) 0.031(2) 0.134(4) 0.018(2) -0.062(3) -0.016(2)
C16 0.047(4) 0.044(3) 0.073(4) 0.018(3) -0.026(3) -0.017(3)
O16 0.057(3) 0.040(2) 0.148(5) 0.023(3) -0.064(3) -0.024(2)
C17 0.045(3) 0.041(3) 0.061(4) 0.018(3) -0.024(3) -0.018(3)
O17 0.039(2) 0.0234(17) 0.082(3) 0.0055(17) -0.0268(19) -0.0075(15)
Cl5 0.183(4) 0.148(3) 0.242(5) -0.013(3) -0.119(4) 0.000(3)
O18 0.041(3) 0.037(2) 0.123(4) 0.008(2) -0.017(3) -0.0135(19)
C18 0.050(3) 0.044(3) 0.055(4) 0.012(3) -0.020(3) -0.020(3)
C19 0.057(4) 0.053(4) 0.054(4) 0.010(3) -0.020(3) -0.014(3)
O19 0.044(2) 0.0277(18) 0.065(2) 0.0091(16) -0.0214(18) -0.0150(16)
C20 0.077(5) 0.039(3) 0.063(4) -0.001(3) -0.017(3) -0.011(3)
O20 0.188(8) 0.083(4) 0.093(5) 0.007(4) 0.018(5) 0.009(5)
C21 0.087(6) 0.055(4) 0.110(7) 0.006(4) -0.033(5) -0.002(4)
C23 0.142(8) 0.059(4) 0.150(8) 0.045(5) -0.108(7) -0.045(5)
C22 0.110(6) 0.041(3) 0.072(5) 0.018(3) -0.052(4) -0.030(4)
C24 0.105(6) 0.057(4) 0.091(5) 0.021(4) -0.064(5) -0.029(4)
C25 0.104(6) 0.043(4) 0.056(4) 0.004(3) -0.036(4) -0.022(4)
C26 0.095(6) 0.043(4) 0.068(4) -0.001(3) -0.030(4) -0.004(4)
C27 0.088(5) 0.040(4) 0.069(5) 0.001(3) -0.031(4) -0.004(4)
C28 0.100(6) 0.043(4) 0.053(4) 0.003(3) -0.016(4) -0.019(4)
C31 0.091(5) 0.040(3) 0.062(4) 0.006(3) -0.023(4) -0.026(4)
C30 0.102(6) 0.050(4) 0.068(5) 0.003(3) -0.030(4) -0.001(4)
C29 0.105(6) 0.029(3) 0.069(5) 0.006(3) -0.030(4) -0.011(4)
C32 0.094(6) 0.043(4) 0.061(4) 0.006(3) -0.031(4) -0.012(4)
C33 0.085(5) 0.043(4) 0.071(5) -0.001(3) -0.024(4) -0.011(4)
C34 0.141(10) 0.038(4) 0.248(15) 0.016(6) -0.097(10) -0.012(5)
C35 0.162(10) 0.047(4) 0.168(10) 0.008(5) -0.113(9) 0.005(5)
C36 0.096(6) 0.050(4) 0.093(6) 0.009(4) -0.041(5) -0.006(4)
C37 0.089(5) 0.044(4) 0.066(4) 0.007(3) -0.032(4) -0.017(3)
C38 0.075(5) 0.050(4) 0.060(4) 0.005(3) -0.028(3) -0.017(3)
C39 0.100(6) 0.034(3) 0.081(5) 0.004(3) -0.033(4) -0.012(4)
C40 0.077(5) 0.046(4) 0.073(5) 0.004(3) -0.028(4) -0.010(3)
C41 0.074(5) 0.046(3) 0.057(4) -0.002(3) -0.021(3) -0.009(3)
C42 0.069(4) 0.046(3) 0.075(5) 0.008(3) -0.020(4) -0.012(3)
C43 0.096(6) 0.056(4) 0.124(7) 0.015(4) -0.048(5) -0.008(4)
C45 0.042(3) 0.034(3) 0.065(4) 0.005(3) -0.013(3) -0.005(2)
C44 0.070(5) 0.040(3) 0.056(4) 0.001(3) -0.013(3) -0.012(3)
C47 0.037(3) 0.026(3) 0.062(4) 0.004(3) -0.019(3) -0.009(2)
C46 0.045(3) 0.025(3) 0.063(4) 0.006(2) -0.017(3) -0.013(2)
C48 0.038(3) 0.025(3) 0.077(4) 0.001(3) -0.023(3) -0.010(2)
C49 0.040(3) 0.022(2) 0.082(4) 0.009(3) -0.023(3) -0.016(2)
C51 0.040(3) 0.029(3) 0.053(3) 0.005(2) -0.013(2) -0.016(2)
C50 0.037(3) 0.032(3) 0.071(4) 0.013(3) -0.019(3) -0.013(2)
C52 0.040(3) 0.032(3) 0.072(4) 0.011(3) -0.025(3) -0.017(2)
C53 0.056(4) 0.038(3) 0.126(6) 0.016(3) -0.056(4) -0.019(3)
C57 0.033(3) 0.025(2) 0.056(3) 0.006(2) -0.014(2) -0.012(2)
C56 0.035(3) 0.032(3) 0.064(4) 0.004(2) -0.020(3) -0.010(2)
C55 0.054(4) 0.030(3) 0.102(5) -0.002(3) -0.037(4) -0.003(3)
C54 0.033(3) 0.025(2) 0.058(3) 0.001(2) -0.012(2) -0.009(2)
C62 0.042(3) 0.024(2) 0.059(4) 0.003(2) -0.019(3) -0.009(2)
C61 0.033(3) 0.029(3) 0.061(4) -0.001(2) -0.019(2) -0.012(2)
C60 0.039(3) 0.029(3) 0.054(3) 0.001(2) -0.022(2) -0.013(2)
C59 0.043(3) 0.026(3) 0.063(4) 0.005(2) -0.025(3) -0.013(2)
C58 0.041(3) 0.020(2) 0.081(4) 0.009(2) -0.025(3) -0.010(2)
C63 0.040(3) 0.035(3) 0.064(4) 0.001(3) -0.022(3) -0.011(2)
C65 0.040(3) 0.026(3) 0.066(4) 0.006(2) -0.025(3) -0.009(2)
C64 0.040(3) 0.038(3) 0.079(4) 0.003(3) -0.029(3) -0.011(3)
C67 0.050(4) 0.038(4) 0.191(10) 0.003(5) -0.051(5) -0.009(3)
C66 0.040(3) 0.031(3) 0.105(5) 0.012(3) -0.026(3) -0.007(3)
C74 0.064(4) 0.030(3) 0.074(4) 0.010(3) -0.027(3) -0.009(3)
C73 0.053(4) 0.031(3) 0.069(4) 0.007(3) -0.017(3) -0.017(3)
C72 0.042(4) 0.032(3) 0.068(4) 0.006(3) -0.023(3) -0.015(3)
C71 0.087(7) 0.081(6) 0.279(16) 0.022(8) -0.120(9) -0.011(5)
C70 0.109(8) 0.096(7) 0.38(2) 0.086(10) -0.174(13) -0.041(6)
C69 0.048(4) 0.047(3) 0.112(6) -0.005(3) -0.044(4) -0.008(3)
C68 0.098(7) 0.103(8) 0.122(8) 0.023(6) -0.048(6) 0.003(6)
Cl4 0.193(5) 0.121(3) 0.484(12) -0.012(5) -0.167(6) 0.012(3)
C78 0.218(12) 0.050(5) 0.34(2) 0.005(8) -0.227(13) -0.012(7)
C77 0.29(2) 0.111(10) 0.25(2) 0.039(12) -0.15(2) -0.003(13)
C76 0.67(8) 0.44(5) 0.24(3) -0.12(3) -0.28(4) 0.38(6)
C75 0.225(19) 0.144(14) 0.28(2) 0.122(16) 0.088(18) 0.100(14)
C82 0.064(6) 0.055(5) 0.55(4) 0.020(10) -0.120(12) 0.003(5)
C81 0.133(10) 0.079(7) 0.46(3) -0.019(11) -0.213(16) -0.014(7)
C80 0.33(2) 0.088(8) 0.42(3) -0.116(13) -0.286(19) 0.117(12)
C79 0.195(13) 0.074(6) 0.165(12) 0.043(7) -0.087(10) -0.026(7)
Cl6 0.253(6) 0.308(8) 0.324(8) -0.154(7) -0.198(7) 0.111(6)
C85 0.21(2) 0.39(4) 0.120(12) -0.006(17) 0.004(12) -0.18(3)
C84 0.145(13) 0.200(17) 0.33(3) 0.126(18) -0.115(15) -0.120(13)
C83 0.106(7) 0.097(7) 0.099(7) -0.010(5) -0.022(5) -0.005(5)
C104 0.064(5) 0.088(5) 0.071(5) 0.023(4) -0.010(4) -0.016(4)
C90 0.182(15) 0.140(12) 0.228(19) -0.041(12) -0.117(14) 0.006(11)

loop_
_atom_type_symbol
_atom_type_description
_atom_type_scat_dispersion_real
_atom_type_scat_dispersion_imag
_atom_type_scat_source
C C 0.0192 0.0096 'International Tables Vol C Tables 4.2.6.8 and 6.1.1.4'
H H 0.0000 0.0000 'International Tables Vol C Tables 4.2.6.8 and 6.1.1.4'
N N 0.0330 0.0189 'International Tables Vol C Tables 4.2.6.8 and 6.1.1.4'
O O 0.0517 0.0336 'International Tables Vol C Tables 4.2.6.8 and 6.1.1.4'
Cl Cl 0.3639 0.7018 'International Tables Vol C Tables 4.2.6.8 and 6.1.1.4'
S S 0.3331 0.5567 'International Tables Vol C Tables 4.2.6.8 and 6.1.1.4'

loop_
_geom_angle_atom_site_label_1
_geom_angle_atom_site_label_2
_geom_angle_atom_site_label_3
_geom_angle
_geom_angle_site_symmetry_1
O20 S1 C84 111.9(10) .
O20 S1 C83 107.2(5) .
C84 S1 C83 95.7(7) .
C2 O1 C3 119.4(7) .
C5 N1 C6 129.5(7) .
C4 C1 C2 121.5(7) 2_765
C19 N2 C12 123.3(6) .
C4 C2 C1 120.2(7) .
C4 C2 O1 118.3(7) .
C1 C2 O1 121.4(7) .
O4 N3 O3 122.3(8) .
O4 N3 C14 118.0(8) .
O3 N3 C14 119.6(7) .
O6 N4 O5 121.7(6) .
O6 N4 C16 119.0(6) .
O5 N4 C16 119.3(8) .
C1 C4 C2 118.3(7) 2_765
C1 C4 C5 114.4(7) 2_765
C2 C4 C5 127.3(8) .
C17 N5 C13 117.5(5) .
O2 C5 N1 122.6(8) .
O2 C5 C4 120.6(8) .
N1 C5 C4 116.8(7) .
C7 C6 C10 120.3(7) .
C7 C6 N1 123.2(7) .
C10 C6 N1 116.4(7) .
C27 N6 C25 131.9(7) .
C36 N7 C37 129.8(7) .
C6 C7 C8 119.5(8) .
C45 N8 C44 121.0(5) .
C29 O8 C35 119.2(7) .
C12 C8 C7 119.2(7) .
C12 C8 C9 121.3(7) .
C7 C8 C9 119.4(8) .
C32 O9 C34 117.6(6) .
O12 N9 O11 122.3(6) .
O12 N9 C50 119.1(6) .
O11 N9 C50 118.6(5) .
C6 C10 C11 121.9(7) .
O14 N10 O13 122.4(5) .
O14 N10 C48 118.6(4) .
O13 N10 C48 119.0(5) .
C10 C11 C12 117.2(7) .
C10 C11 C104 121.5(7) .
C12 C11 C104 121.3(7) .
C47 N11 C51 121.2(5) .
C8 C12 C11 121.6(7) .
C8 C12 N2 119.5(6) .
C11 C12 N2 118.8(7) .
C59 N12 C57 127.5(4) .
C22 C13 C20 121.9(6) .
C22 C13 N5 118.7(6) .
C20 C13 N5 119.0(7) .
C15 C14 C19 119.0(7) .
C15 C14 N3 118.6(7) .
C19 C14 N3 122.3(7) .
C16 C15 C14 122.2(6) .
C15 C16 N4 117.4(6) .
C15 C16 C17 121.1(6) .
N4 C16 C17 121.5(7) .
C64 O16 C69 119.4(4) .
N5 C17 C18 120.1(5) .
N5 C17 C16 125.2(5) .
C18 C17 C16 114.6(6) .
C61 O17 C66 119.0(4) .
C19 C18 C17 125.1(6) .
N2 C19 C18 119.6(6) .
N2 C19 C14 122.5(6) .
C18 C19 C14 117.9(6) .
C72 O19 C73 114.6(4) .
C26 C20 C13 118.4(7) .
C26 C20 C21 120.1(6) .
C13 C20 C21 121.3(6) .
C13 C22 C24 118.5(6) .
C13 C22 C23 120.8(6) .
C24 C22 C23 120.7(7) .
C22 C24 C25 121.7(7) .
C24 C25 N6 117.6(7) .
C24 C25 C26 119.2(7) .
N6 C25 C26 123.2(6) .
C20 C26 C25 120.1(6) .
O7 C27 N6 122.3(7) .
O7 C27 C28 120.9(6) .
N6 C27 C28 116.7(7) .
C29 C28 C33 120.3(7) .
C29 C28 C27 126.8(6) .
C33 C28 C27 112.9(7) .
C32 C31 C30 116.9(7) .
C32 C31 C36 129.6(6) .
C30 C31 C36 113.4(7) .
C29 C30 C31 122.4(8) .
C28 C29 O8 121.1(7) .
C28 C29 C30 118.5(6) .
O8 C29 C30 120.3(8) .
C33 C32 O9 122.4(7) .
C33 C32 C31 121.2(6) .
O9 C32 C31 116.4(6) .
C32 C33 C28 120.7(8) .
O9 C34 C75 106.3(11) .
O8 C35 C78 112.0(10) .
O10 C36 N7 122.6(8) .
O10 C36 C31 121.2(7) .
N7 C36 C31 116.1(8) .
C38 C37 C39 119.8(6) .
C38 C37 N7 116.4(7) .
C39 C37 N7 123.8(6) .
C37 C38 C41 121.6(7) .
C40 C39 C37 121.3(6) .
C39 C40 C44 117.8(7) .
C39 C40 C43 122.3(6) .
C44 C40 C43 119.8(6) .
C38 C41 C44 118.2(6) .
C38 C41 C42 120.3(7) .
C44 C41 C42 121.5(6) .
N8 C45 C46 117.9(5) .
N8 C45 C50 124.8(5) .
C46 C45 C50 117.3(6) .
C40 C44 C41 121.3(6) .
C40 C44 N8 119.4(6) .
C41 C44 N8 119.2(5) .
N11 C47 C46 118.7(5) .
N11 C47 C48 125.2(5) .
C46 C47 C48 116.1(5) .
C45 C46 C47 124.2(5) .
C49 C48 C47 120.3(6) .
C49 C48 N10 117.5(5) .
C47 C48 N10 122.1(5) .
C50 C49 C48 122.0(5) .
C54 C51 C52 120.7(5) .
C54 C51 N11 119.3(4) .
C52 C51 N11 120.0(5) .
C49 C50 C45 120.0(5) .
C49 C50 N9 117.6(5) .
C45 C50 N9 122.4(6) .
C58 C52 C51 118.4(5) .
C58 C52 C53 119.8(5) .
C51 C52 C53 121.7(5) .
C56 C57 C58 118.5(5) .
C56 C57 N12 124.7(5) .
C58 C57 N12 116.8(4) .
C54 C56 C57 120.7(5) .
C56 C54 C51 119.8(5) .
C56 C54 C55 120.2(5) .
C51 C54 C55 120.0(5) .
C63 C62 C61 121.5(5) .
O17 C61 C62 122.0(5) .
O17 C61 C60 119.0(4) .
C62 C61 C60 118.9(5) .
C65 C60 C61 119.0(5) .
C65 C60 C59 114.3(5) .
C61 C60 C59 126.7(5) .
O15 C59 N12 122.9(5) .
O15 C59 C60 119.5(5) .
N12 C59 C60 117.6(4) .
C52 C58 C57 121.9(5) .
C62 C63 C64 119.4(5) .
C62 C63 C72 118.8(5) .
C64 C63 C72 121.5(5) .
C60 C65 C64 121.7(5) .
O16 C64 C65 122.3(5) .
O16 C64 C63 118.2(5) .
C65 C64 C63 119.4(5) .
C68 C67 C66 115.6(10) .
C68 C67 C82 107.9(12) .
C66 C67 C82 107.8(6) .
O17 C66 C67 109.0(5) .
O19 C73 C74 107.7(5) .
O18 C72 O19 123.3(5) .
O18 C72 C63 124.9(5) .
O19 C72 C63 111.8(5) .
C81 C70 C69 124.9(8) .
C81 C70 C71 123.5(9) .
C69 C70 C71 111.4(8) .
O16 C69 C70 110.5(6) .
C79 C78 C35 109.5(9) .
C79 C78 C80 112.0(11) .
C35 C78 C80 107.6(11) .
C76 C75 C77 127(2) .
C76 C75 C34 101(3) .
C77 C75 C34 93.9(19) .
Cl3 C85 Cl1 113.1(15) .
Cl3 C85 Cl2 119.2(16) .
Cl1 C85 Cl2 105.5(15) .
Cl6 C90 Cl4 107.7(10) .
Cl6 C90 Cl5 113.8(11) .
Cl4 C90 Cl5 112.2(11) .

loop_
_geom_bond_atom_site_label_1
_geom_bond_atom_site_label_2
_geom_bond_distance
_geom_bond_site_symmetry_2
S1 O20 1.469(8) .
S1 C84 1.724(16) .
S1 C83 1.723(11) .
Cl1 C85 1.778(17) .
O1 C2 1.400(10) .
O1 C3 1.426(12) .
N1 C5 1.349(11) .
N1 C6 1.431(10) .
C1 C4 1.374(11) 2_765
C1 C2 1.388(12) .
N2 C19 1.366(9) .
N2 C12 1.445(9) .
Cl2 C85 1.859(18) .
O2 C5 1.218(10) .
C2 C4 1.384(11) .
O3 N3 1.236(10) .
Cl3 C85 1.743(19) .
N3 O4 1.235(10) .
N3 C14 1.438(11) .
N4 O6 1.218(8) .
N4 O5 1.232(8) .
N4 C16 1.432(9) .
C4 C1 1.374(11) 2_765
C4 C5 1.524(11) .
N5 C17 1.353(8) .
N5 C13 1.451(9) .
C6 C7 1.381(11) .
C6 C10 1.382(11) .
N6 C27 1.337(9) .
N6 C25 1.396(9) .
O7 C27 1.238(9) .
N7 C36 1.328(10) .
N7 C37 1.427(9) .
C7 C8 1.413(11) .
N8 C45 1.361(8) .
N8 C44 1.428(9) .
O8 C29 1.372(8) .
O8 C35 1.438(13) .
C8 C12 1.381(11) .
C8 C9 1.516(12) .
O9 C32 1.388(8) .
O9 C34 1.412(13) .
N9 O12 1.219(7) .
N9 O11 1.240(8) .
N9 C50 1.446(8) .
C10 C11 1.390(11) .
O10 C36 1.208(10) .
N10 O14 1.230(7) .
N10 O13 1.239(6) .
N10 C48 1.442(8) .
C11 C12 1.416(11) .
C11 C104 1.513(12) .
N11 C47 1.358(7) .
N11 C51 1.436(7) .
N12 C59 1.364(7) .
N12 C57 1.413(7) .
C13 C22 1.371(11) .
C13 C20 1.403(10) .
C14 C15 1.386(10) .
C14 C19 1.431(10) .
C15 C16 1.361(10) .
O15 C59 1.230(7) .
C16 C17 1.464(9) .
O16 C64 1.370(7) .
O16 C69 1.445(8) .
C17 C18 1.394(8) .
O17 C61 1.377(6) .
O17 C66 1.446(7) .
Cl5 C90 1.755(17) .
O18 C72 1.201(7) .
C18 C19 1.383(9) .
O19 C72 1.349(7) .
O19 C73 1.469(6) .
C20 C26 1.387(10) .
C20 C21 1.523(12) .
C23 C22 1.514(10) .
C22 C24 1.377(10) .
C24 C25 1.381(10) .
C25 C26 1.401(11) .
C27 C28 1.522(12) .
C28 C29 1.368(12) .
C28 C33 1.414(10) .
C31 C32 1.406(11) .
C31 C30 1.410(10) .
C31 C36 1.511(12) .
C30 C29 1.404(12) .
C32 C33 1.363(11) .
C34 C75 1.71(3) .
C35 C78 1.510(13) .
C37 C38 1.365(10) .
C37 C39 1.404(11) .
C38 C41 1.393(10) .
C39 C40 1.395(10) .
C40 C44 1.405(9) .
C40 C43 1.516(12) .
C41 C44 1.420(10) .
C41 C42 1.493(9) .
C45 C46 1.393(8) .
C45 C50 1.420(8) .
C47 C46 1.393(8) .
C47 C48 1.438(7) .
C48 C49 1.375(8) .
C49 C50 1.374(9) .
C51 C54 1.396(8) .
C51 C52 1.398(8) .
C52 C58 1.393(8) .
C52 C53 1.520(8) .
C57 C56 1.394(7) .
C57 C58 1.401(8) .
C56 C54 1.394(8) .
C55 C54 1.516(8) .
C62 C63 1.392(8) .
C62 C61 1.399(7) .
C61 C60 1.413(8) .
C60 C65 1.394(8) .
C60 C59 1.517(7) .
C63 C64 1.398(8) .
C63 C72 1.497(8) .
C65 C64 1.393(8) .
C67 C68 1.319(14) .
C67 C66 1.484(10) .
C67 C82 1.543(12) .
C74 C73 1.520(9) .
C71 C70 1.505(11) .
C70 C81 1.333(12) .
C70 C69 1.463(12) .
Cl4 C90 1.75(2) .
C78 C79 1.457(14) .
C78 C80 1.597(13) .
C77 C75 1.56(3) .
C76 C75 1.48(5) .
Cl6 C90 1.67(2) .

loop_
_geom_torsion_atom_site_label_1
_geom_torsion_atom_site_label_2
_geom_torsion_atom_site_label_3
_geom_torsion_atom_site_label_4
_geom_torsion
_geom_torsion_site_symmetry_1
_geom_torsion_site_symmetry_4
C4 C1 C2 C4 3.0(13) 2_765 .
C4 C1 C2 O1 -179.9(7) 2_765 .
C3 O1 C2 C4 -175.3(9) . .
C3 O1 C2 C1 7.5(13) . .
C1 C2 C4 C1 -2.9(13) . 2_765
O1 C2 C4 C1 179.9(7) . 2_765
C1 C2 C4 C5 -179.6(7) . .
O1 C2 C4 C5 3.2(12) . .
C6 N1 C5 O2 -7.3(13) . .
C6 N1 C5 C4 172.5(7) . .
C1 C4 C5 O2 -2.6(11) 2_765 .
C2 C4 C5 O2 174.2(8) . .
C1 C4 C5 N1 177.6(7) 2_765 .
C2 C4 C5 N1 -5.6(11) . .
C5 N1 C6 C7 9.2(12) . .
C5 N1 C6 C10 -170.7(7) . .
C10 C6 C7 C8 4.6(11) . .
N1 C6 C7 C8 -175.2(7) . .
C6 C7 C8 C12 -1.9(11) . .
C6 C7 C8 C9 179.9(7) . .
C7 C6 C10 C11 -3.7(11) . .
N1 C6 C10 C11 176.2(6) . .
C6 C10 C11 C12 -0.1(10) . .
C6 C10 C11 C104 -179.9(7) . .
C7 C8 C12 C11 -1.9(11) . .
C9 C8 C12 C11 176.3(7) . .
C7 C8 C12 N2 178.3(6) . .
C9 C8 C12 N2 -3.5(11) . .
C10 C11 C12 C8 2.9(10) . .
C104 C11 C12 C8 -177.3(7) . .
C10 C11 C12 N2 -177.4(6) . .
C104 C11 C12 N2 2.4(10) . .
C19 N2 C12 C8 99.4(8) . .
C19 N2 C12 C11 -80.3(9) . .
C17 N5 C13 C22 -81.1(8) . .
C17 N5 C13 C20 91.6(7) . .
O4 N3 C14 C15 6.4(12) . .
O3 N3 C14 C15 -170.9(8) . .
O4 N3 C14 C19 -172.1(9) . .
O3 N3 C14 C19 10.7(12) . .
C19 C14 C15 C16 -0.3(10) . .
N3 C14 C15 C16 -178.8(7) . .
C14 C15 C16 N4 -178.3(6) . .
C14 C15 C16 C17 0.7(10) . .
O6 N4 C16 C15 -176.9(6) . .
O5 N4 C16 C15 1.5(9) . .
O6 N4 C16 C17 4.1(9) . .
O5 N4 C16 C17 -177.5(6) . .
C13 N5 C17 C18 -7.6(8) . .
C13 N5 C17 C16 172.9(6) . .
C15 C16 C17 N5 179.0(6) . .
N4 C16 C17 N5 -2.0(9) . .
C15 C16 C17 C18 -0.6(8) . .
N4 C16 C17 C18 178.4(5) . .
N5 C17 C18 C19 -179.5(6) . .
C16 C17 C18 C19 0.1(9) . .
C12 N2 C19 C18 -1.6(10) . .
C12 N2 C19 C14 178.7(7) . .
C17 C18 C19 N2 -179.4(6) . .
C17 C18 C19 C14 0.2(10) . .
C15 C14 C19 N2 179.5(6) . .
N3 C14 C19 N2 -2.1(11) . .
C15 C14 C19 C18 -0.1(10) . .
N3 C14 C19 C18 178.3(7) . .
C22 C13 C20 C26 2.4(10) . .
N5 C13 C20 C26 -169.9(6) . .
C22 C13 C20 C21 178.4(7) . .
N5 C13 C20 C21 6.0(10) . .
C20 C13 C22 C24 -2.0(11) . .
N5 C13 C22 C24 170.4(6) . .
C20 C13 C22 C23 178.1(8) . .
N5 C13 C22 C23 -9.5(11) . .
C13 C22 C24 C25 -0.9(12) . .
C23 C22 C24 C25 179.0(8) . .
C22 C24 C25 N6 -176.2(7) . .
C22 C24 C25 C26 3.2(12) . .
C27 N6 C25 C24 171.6(8) . .
C27 N6 C25 C26 -7.8(12) . .
C13 C20 C26 C25 0.0(10) . .
C21 C20 C26 C25 -176.0(7) . .
C24 C25 C26 C20 -2.7(11) . .
N6 C25 C26 C20 176.6(6) . .
C25 N6 C27 O7 3.5(12) . .
C25 N6 C27 C28 -176.8(7) . .
O7 C27 C28 C29 -166.2(7) . .
N6 C27 C28 C29 14.2(10) . .
O7 C27 C28 C33 13.4(10) . .
N6 C27 C28 C33 -166.2(6) . .
C32 C31 C30 C29 0.9(11) . .
C36 C31 C30 C29 177.6(7) . .
C33 C28 C29 O8 177.5(6) . .
C27 C28 C29 O8 -2.9(11) . .
C33 C28 C29 C30 0.5(10) . .
C27 C28 C29 C30 -179.9(7) . .
C35 O8 C29 C28 149.6(8) . .
C35 O8 C29 C30 -33.4(10) . .
C31 C30 C29 C28 -0.6(11) . .
C31 C30 C29 O8 -177.7(7) . .
C34 O9 C32 C33 18.0(12) . .
C34 O9 C32 C31 -160.7(9) . .
C30 C31 C32 C33 -1.1(10) . .
C36 C31 C32 C33 -177.2(7) . .
C30 C31 C32 O9 177.6(6) . .
C36 C31 C32 O9 1.5(11) . .
O9 C32 C33 C28 -177.6(6) . .
C31 C32 C33 C28 1.0(11) . .
C29 C28 C33 C32 -0.7(11) . .
C27 C28 C33 C32 179.6(6) . .
C32 O9 C34 C75 156.1(12) . .
C29 O8 C35 C78 -171.5(8) . .
C37 N7 C36 O10 -5.6(14) . .
C37 N7 C36 C31 174.2(7) . .
C32 C31 C36 O10 171.6(9) . .
C30 C31 C36 O10 -4.6(12) . .
C32 C31 C36 N7 -8.2(12) . .
C30 C31 C36 N7 175.6(7) . .
C36 N7 C37 C38 -168.6(8) . .
C36 N7 C37 C39 10.4(12) . .
C39 C37 C38 C41 -2.8(11) . .
N7 C37 C38 C41 176.2(6) . .
C38 C37 C39 C40 2.8(11) . .
N7 C37 C39 C40 -176.2(7) . .
C37 C39 C40 C44 -1.1(11) . .
C37 C39 C40 C43 175.0(8) . .
C37 C38 C41 C44 1.1(10) . .
C37 C38 C41 C42 -176.1(7) . .
C44 N8 C45 C46 7.9(8) . .
C44 N8 C45 C50 -169.3(6) . .
C39 C40 C44 C41 -0.6(10) . .
C43 C40 C44 C41 -176.8(7) . .
C39 C40 C44 N8 174.3(6) . .
C43 C40 C44 N8 -1.8(10) . .
C38 C41 C44 C40 0.6(10) . .
C42 C41 C44 C40 177.8(6) . .
C38 C41 C44 N8 -174.3(6) . .
C42 C41 C44 N8 2.9(10) . .
C45 N8 C44 C40 -98.6(7) . .
C45 N8 C44 C41 76.5(8) . .
C51 N11 C47 C46 -3.3(7) . .
C51 N11 C47 C48 175.6(5) . .
N8 C45 C46 C47 -179.1(5) . .
C50 C45 C46 C47 -1.7(8) . .
N11 C47 C46 C45 -177.7(5) . .
C48 C47 C46 C45 3.2(8) . .
N11 C47 C48 C49 178.7(5) . .
C46 C47 C48 C49 -2.3(8) . .
N11 C47 C48 N10 -3.0(8) . .
C46 C47 C48 N10 176.0(5) . .
O14 N10 C48 C49 176.2(5) . .
O13 N10 C48 C49 -2.6(8) . .
O14 N10 C48 C47 -2.2(8) . .
O13 N10 C48 C47 179.0(5) . .
C47 C48 C49 C50 0.1(8) . .
N10 C48 C49 C50 -178.3(5) . .
C47 N11 C51 C54 -92.5(6) . .
C47 N11 C51 C52 85.2(7) . .
C48 C49 C50 C45 1.5(8) . .
C48 C49 C50 N9 179.9(5) . .
N8 C45 C50 C49 176.5(5) . .
C46 C45 C50 C49 -0.7(8) . .
N8 C45 C50 N9 -1.8(9) . .
C46 C45 C50 N9 -179.0(5) . .
O12 N9 C50 C49 -5.8(8) . .
O11 N9 C50 C49 173.4(6) . .
O12 N9 C50 C45 172.5(6) . .
O11 N9 C50 C45 -8.3(8) . .
C54 C51 C52 C58 -1.1(9) . .
N11 C51 C52 C58 -178.8(5) . .
C54 C51 C52 C53 177.1(6) . .
N11 C51 C52 C53 -0.6(9) . .
C59 N12 C57 C56 -9.2(9) . .
C59 N12 C57 C58 169.5(6) . .
C58 C57 C56 C54 -2.6(8) . .
N12 C57 C56 C54 176.0(5) . .
C57 C56 C54 C51 0.5(9) . .
C57 C56 C54 C55 179.5(6) . .
C52 C51 C54 C56 1.4(9) . .
N11 C51 C54 C56 179.1(5) . .
C52 C51 C54 C55 -177.6(6) . .
N11 C51 C54 C55 0.1(8) . .
C66 O17 C61 C62 7.7(8) . .
C66 O17 C61 C60 -174.2(5) . .
C63 C62 C61 O17 180.0(5) . .
C63 C62 C61 C60 1.9(9) . .
O17 C61 C60 C65 178.1(5) . .
C62 C61 C60 C65 -3.7(8) . .
O17 C61 C60 C59 -4.3(9) . .
C62 C61 C60 C59 173.9(5) . .
C57 N12 C59 O15 10.7(9) . .
C57 N12 C59 C60 -165.6(5) . .
C65 C60 C59 O15 0.8(8) . .
C61 C60 C59 O15 -176.9(6) . .
C65 C60 C59 N12 177.2(5) . .
C61 C60 C59 N12 -0.5(9) . .
C51 C52 C58 C57 -1.1(9) . .
C53 C52 C58 C57 -179.3(6) . .
C56 C57 C58 C52 3.0(9) . .
N12 C57 C58 C52 -175.8(5) . .
C61 C62 C63 C64 1.5(9) . .
C61 C62 C63 C72 -172.8(5) . .
C61 C60 C65 C64 2.3(9) . .
C59 C60 C65 C64 -175.6(6) . .
C69 O16 C64 C65 0.1(10) . .
C69 O16 C64 C63 -178.2(6) . .
C60 C65 C64 O16 -177.1(6) . .
C60 C65 C64 C63 1.1(9) . .
C62 C63 C64 O16 175.3(6) . .
C72 C63 C64 O16 -10.5(9) . .
C62 C63 C64 C65 -3.0(9) . .
C72 C63 C64 C65 171.2(6) . .
C61 O17 C66 C67 172.3(7) . .
C68 C67 C66 O17 66.8(11) . .
C82 C67 C66 O17 -172.4(12) . .
C72 O19 C73 C74 179.4(5) . .
C73 O19 C72 O18 -5.9(8) . .
C73 O19 C72 C63 171.5(5) . .
C62 C63 C72 O18 152.0(6) . .
C64 C63 C72 O18 -22.3(10) . .
C62 C63 C72 O19 -25.4(8) . .
C64 C63 C72 O19 160.4(5) . .
C64 O16 C69 C70 172.7(11) . .
C81 C70 C69 O16 3(3) . .
C71 C70 C69 O16 177.1(12) . .
O8 C35 C78 C79 -80.5(12) . .
O8 C35 C78 C80 157.5(9) . .
O9 C34 C75 C76 -149.9(18) . .
O9 C34 C75 C77 81.4(18) . .
